data_7236752
loop_
_publ_author_name
'Cai, Minghan'
'Song, Xiaozeng'
'Zhang, Dongdong'
'Qiao, Juan'
'Duan, Lian'

_publ_section_title
;
 \p--\p stacking: a strategy to improve the electron mobilities of bipolar
 hosts for TADF and phosphorescent devices with low efficiency roll-off
;
_journal_issue 13
_journal_name_full 'Journal of Materials Chemistry C'
_journal_page_first 3372
_journal_paper_doi 10.1039/C7TC00733G
_journal_volume 5
_journal_year 2017
_chemical_formula_moiety 'C36 H23 N'
_chemical_formula_sum 'C36 H23 N'
_chemical_formula_weight 469.55
_space_group_crystal_system orthorhombic
_space_group_IT_number 61
_space_group_name_Hall '-P 2ac 2ab'
_space_group_name_H-M_alt 'P b c a'
_atom_sites_solution_hydrogens geom
_atom_sites_solution_primary direct
_atom_sites_solution_secondary difmap
_audit_creation_date 2015-09-16
_audit_creation_method
;
  Olex2 1.1
  (compiled 2011.02.15 svn.r1672, GUI svn.r3494)
;
_audit_update_record
;
2016-12-28 deposited with the CCDC.
2017-03-07 downloaded from the CCDC.
;
_cell_angle_alpha 90.00
_cell_angle_beta 90.00
_cell_angle_gamma 90.00
_cell_formula_units_Z 8
_cell_length_a 17.1058(11)
_cell_length_b 7.6742(4)
_cell_length_c 36.409(3)
_cell_measurement_reflns_used 4004
_cell_measurement_temperature 103.6
_cell_measurement_theta_max 29.5318
_cell_measurement_theta_min 3.1104
_cell_volume 4779.5(6)
_computing_cell_refinement
;
CrysAlisPro, Agilent Technologies,
Version 1.171.35.11 (release 16-05-2011 CrysAlis171 .NET)
(compiled May 16 2011,17:55:39)
;
_computing_data_collection
;
CrysAlisPro, Agilent Technologies,
Version 1.171.35.11 (release 16-05-2011 CrysAlis171 .NET)
(compiled May 16 2011,17:55:39)
;
_computing_data_reduction
;
CrysAlisPro, Agilent Technologies,
Version 1.171.35.11 (release 16-05-2011 CrysAlis171 .NET)
(compiled May 16 2011,17:55:39)
;
_computing_molecular_graphics
;
O. V. Dolomanov, L. J. Bourhis, R. J. Gildea, J. A. K. Howard and H. Puschmann,
OLEX2: a complete structure solution, refinement and analysis program.
J. Appl. Cryst. (2009). 42, 339-341.
;
_computing_publication_material
;
O. V. Dolomanov, L. J. Bourhis, R. J. Gildea, J. A. K. Howard and H. Puschmann,
OLEX2: a complete structure solution, refinement and analysis program.
J. Appl. Cryst. (2009). 42, 339-341.
;
_computing_structure_refinement 'SHELXL-97 (Sheldrick, 1997)'
_computing_structure_solution 'A short history of SHELX (Sheldrick, 2007)/Bruker'
_diffrn_ambient_temperature 103.6
_diffrn_detector_area_resol_mean 16.0971
_diffrn_measured_fraction_theta_full 0.998
_diffrn_measured_fraction_theta_max 0.998
_diffrn_measurement_details
;
#__ type_ start__ end____ width___ exp.time_
  1 omega  -31.00   16.00   1.0000   10.0000
omega____ theta____ kappa____ phi______ frames
    -      -13.4480  -83.0000  -82.0000 47

#__ type_ start__ end____ width___ exp.time_
  2 omega  -80.00    4.00   1.0000   10.0000
omega____ theta____ kappa____ phi______ frames
    -      -13.4480  -37.0000   60.0000 84

#__ type_ start__ end____ width___ exp.time_
  3 omega  -33.00   -8.00   1.0000   10.0000
omega____ theta____ kappa____ phi______ frames
    -      -13.4480   77.0000  -30.0000 25

#__ type_ start__ end____ width___ exp.time_
  4 omega    7.00   54.00   1.0000   10.0000
omega____ theta____ kappa____ phi______ frames
    -      -13.4480   77.0000  -30.0000 47

#__ type_ start__ end____ width___ exp.time_
  5 omega  -23.00    7.00   1.0000   10.0000
omega____ theta____ kappa____ phi______ frames
    -       18.7605  -37.0000  150.0000 30
;
_diffrn_measurement_device_type 'Xcalibur, Eos, Gemini'
_diffrn_measurement_method '\w scans'
_diffrn_orient_matrix_UB_11 0.0222934000
_diffrn_orient_matrix_UB_12 0.0207046000
_diffrn_orient_matrix_UB_13 -0.0158209000
_diffrn_orient_matrix_UB_21 -0.0041759000
_diffrn_orient_matrix_UB_22 -0.0868904000
_diffrn_orient_matrix_UB_23 -0.0063510000
_diffrn_orient_matrix_UB_31 -0.0346990000
_diffrn_orient_matrix_UB_32 0.0238038000
_diffrn_orient_matrix_UB_33 -0.0094060000
_diffrn_radiation_monochromator graphite
_diffrn_radiation_type 'Mo K\a'
_diffrn_radiation_wavelength 0.7107
_diffrn_reflns_av_R_equivalents 0.0541
_diffrn_reflns_av_unetI/netI 0.0547
_diffrn_reflns_limit_h_max 21
_diffrn_reflns_limit_h_min -20
_diffrn_reflns_limit_k_max 9
_diffrn_reflns_limit_k_min -8
_diffrn_reflns_limit_l_max 43
_diffrn_reflns_limit_l_min -44
_diffrn_reflns_number 19703
_diffrn_reflns_theta_full 26.00
_diffrn_reflns_theta_max 26.00
_diffrn_reflns_theta_min 3.12
_diffrn_source 'Enhance (Mo) X-ray Source'
_exptl_absorpt_coefficient_mu 0.075
_exptl_absorpt_correction_T_max 1.00000
_exptl_absorpt_correction_T_min 0.78527
_exptl_absorpt_correction_type multi-scan
_exptl_absorpt_process_details
;
CrysAlisPro, Agilent Technologies,
Version 1.171.35.11 (release 16-05-2011 CrysAlis171 .NET)
(compiled May 16 2011,17:55:39)
Empirical absorption correction using spherical harmonics,
 implemented in SCALE3 ABSPACK scaling algorithm.
;
_exptl_crystal_density_diffrn 1.305
_exptl_crystal_density_method 'not measured'
_exptl_crystal_F_000 1968
_exptl_crystal_size_max 0.55
_exptl_crystal_size_mid 0.55
_exptl_crystal_size_min 0.14
_refine_diff_density_max 0.183
_refine_diff_density_min -0.253
_refine_diff_density_rms 0.051
_refine_ls_extinction_method none
_refine_ls_goodness_of_fit_ref 1.090
_refine_ls_hydrogen_treatment mixed
_refine_ls_matrix_type full
_refine_ls_number_parameters 334
_refine_ls_number_reflns 4696
_refine_ls_number_restraints 0
_refine_ls_restrained_S_all 1.090
_refine_ls_R_factor_all 0.0767
_refine_ls_R_factor_gt 0.0595
_refine_ls_shift/su_max 0.001
_refine_ls_shift/su_mean 0.000
_refine_ls_structure_factor_coef Fsqd
_refine_ls_weighting_details 'calc w=1/[\s^2^(Fo^2^)+(0.0379P)^2^+2.5213P] where P=(Fo^2^+2Fc^2^)/3'
_refine_ls_weighting_scheme calc
_refine_ls_wR_factor_gt 0.1160
_refine_ls_wR_factor_ref 0.1256
_reflns_number_gt 3766
_reflns_number_total 4696
_reflns_threshold_expression >2sigma(I)
_cod_data_source_file c7tc00733g2.cif
_cod_data_source_block exp_3457
_cod_database_code 7236752
_chemical_oxdiff_formula C5
_reflns_odcompleteness_completeness 99.59
_reflns_odcompleteness_iscentric 1
_reflns_odcompleteness_theta 26.32

loop_
_space_group_symop_id
_space_group_symop_operation_xyz
1 'x, y, z'
2 '-x+1/2, -y, z+1/2'
3 'x+1/2, -y+1/2, -z'
4 '-x, y+1/2, -z+1/2'
5 '-x, -y, -z'
6 'x-1/2, y, -z-1/2'
7 '-x-1/2, y-1/2, z'
8 'x, -y-1/2, z-1/2'

loop_
_atom_site_label
_atom_site_type_symbol
_atom_site_fract_x
_atom_site_fract_y
_atom_site_fract_z
_atom_site_U_iso_or_equiv
_atom_site_adp_type
_atom_site_occupancy
_atom_site_symmetry_multiplicity
_atom_site_calc_flag
_atom_site_refinement_flags
C22 C 0.66642(11) 0.0211(2) 0.00036(5) 0.0165(4) Uani 1 1 d .
C36 C 0.60443(11) 0.1569(2) 0.05297(5) 0.0170(4) Uani 1 1 d .
H36 H 0.5649 0.2264 0.0626 0.020 Uiso 1 1 calc R
C23 C 0.66628(11) -0.0249(2) -0.03872(5) 0.0185(4) Uani 1 1 d .
C28 C 0.60733(11) 0.0406(2) -0.06197(5) 0.0195(4) Uani 1 1 d .
C19 C 0.65989(11) 0.0890(2) 0.07655(5) 0.0169(4) Uani 1 1 d .
C21 C 0.72399(11) -0.0416(2) 0.02450(5) 0.0179(4) Uani 1 1 d .
H21 H 0.7652 -0.1067 0.0151 0.021 Uiso 1 1 calc R
C35 C 0.60553(11) 0.1248(2) 0.01482(5) 0.0167(4) Uani 1 1 d .
C34 C 0.54363(11) 0.1912(2) -0.00927(5) 0.0178(4) Uani 1 1 d .
C20 C 0.72105(11) -0.0096(2) 0.06148(5) 0.0179(4) Uani 1 1 d .
H20 H 0.7599 -0.0535 0.0767 0.022 Uiso 1 1 calc R
C29 C 0.54674(11) 0.1564(2) -0.04745(5) 0.0190(4) Uani 1 1 d .
C17 C 0.65162(11) 0.1083(3) 0.11683(5) 0.0187(4) Uani 1 1 d .
C32 C 0.42309(12) 0.3517(3) -0.01837(6) 0.0249(5) Uani 1 1 d .
H32 H 0.3812 0.4136 -0.0086 0.030 Uiso 1 1 calc R
C18 C 0.62293(11) 0.2615(3) 0.13252(5) 0.0186(4) Uani 1 1 d .
H18 H 0.6115 0.3565 0.1176 0.022 Uiso 1 1 calc R
C16 C 0.66984(11) -0.0313(3) 0.14005(6) 0.0217(5) Uani 1 1 d .
H16 H 0.6899 -0.1336 0.1302 0.026 Uiso 1 1 calc R
C24 C 0.72234(12) -0.1394(3) -0.05334(5) 0.0221(5) Uani 1 1 d .
H24 H 0.7614 -0.1828 -0.0381 0.027 Uiso 1 1 calc R
C25 C 0.72093(13) -0.1888(3) -0.08961(6) 0.0267(5) Uani 1 1 d .
H25 H 0.7584 -0.2655 -0.0986 0.032 Uiso 1 1 calc R
C31 C 0.42784(12) 0.3236(3) -0.05600(6) 0.0275(5) Uani 1 1 d .
H31 H 0.3900 0.3695 -0.0716 0.033 Uiso 1 1 calc R
C13 C 0.61120(11) 0.2735(3) 0.17033(5) 0.0199(4) Uani 1 1 d .
C33 C 0.48034(11) 0.2880(2) 0.00443(6) 0.0221(5) Uani 1 1 d .
H33 H 0.4771 0.3095 0.0295 0.026 Uiso 1 1 calc R
C14 C 0.62818(12) 0.1327(3) 0.19304(6) 0.0234(5) Uani 1 1 d .
H14 H 0.6195 0.1399 0.2182 0.028 Uiso 1 1 calc R
C2 C 0.67842(12) 0.4916(3) 0.23560(5) 0.0248(5) Uani 1 1 d .
H2 H 0.7123 0.4013 0.2296 0.030 Uiso 1 1 calc R
C27 C 0.60753(13) -0.0118(3) -0.09919(6) 0.0261(5) Uani 1 1 d .
H27 H 0.5690 0.0303 -0.1149 0.031 Uiso 1 1 calc R
C12 C 0.51023(12) 0.5090(3) 0.17494(5) 0.0208(4) Uani 1 1 d .
N1 N 0.58038(10) 0.4299(2) 0.18548(4) 0.0210(4) Uani 1 1 d .
C11 C 0.45810(12) 0.4619(3) 0.14724(5) 0.0241(5) Uani 1 1 d .
H11 H 0.4683 0.3682 0.1318 0.029 Uiso 1 1 calc R
C4 C 0.64360(13) 0.7396(3) 0.27367(6) 0.0305(5) Uani 1 1 d .
H4 H 0.6558 0.8126 0.2932 0.037 Uiso 1 1 calc R
C26 C 0.66318(13) -0.1235(3) -0.11281(6) 0.0283(5) Uani 1 1 d .
H26 H 0.6623 -0.1554 -0.1374 0.034 Uiso 1 1 calc R
C7 C 0.49529(12) 0.6511(3) 0.19854(5) 0.0217(5) Uani 1 1 d .
C15 C 0.65821(12) -0.0184(3) 0.17764(6) 0.0238(5) Uani 1 1 d .
H15 H 0.6707 -0.1122 0.1927 0.029 Uiso 1 1 calc R
C30 C 0.48852(12) 0.2278(3) -0.07014(6) 0.0271(5) Uani 1 1 d .
H30 H 0.4912 0.2098 -0.0954 0.032 Uiso 1 1 calc R
C1 C 0.60969(12) 0.5189(3) 0.21604(5) 0.0209(4) Uani 1 1 d .
C8 C 0.42684(13) 0.7475(3) 0.19394(6) 0.0281(5) Uani 1 1 d .
H8 H 0.4163 0.8421 0.2091 0.034 Uiso 1 1 calc R
C10 C 0.39059(13) 0.5597(3) 0.14360(6) 0.0272(5) Uani 1 1 d .
H10 H 0.3547 0.5306 0.1254 0.033 Uiso 1 1 calc R
C6 C 0.55824(12) 0.6568(3) 0.22474(5) 0.0217(5) Uani 1 1 d .
C5 C 0.57568(13) 0.7662(3) 0.25416(6) 0.0275(5) Uani 1 1 d .
H5 H 0.5419 0.8561 0.2605 0.033 Uiso 1 1 calc R
C9 C 0.37505(13) 0.7010(3) 0.16664(6) 0.0295(5) Uani 1 1 d .
H9 H 0.3292 0.7644 0.1635 0.035 Uiso 1 1 calc R
C3 C 0.69459(13) 0.6038(3) 0.26437(6) 0.0283(5) Uani 1 1 d .
H3 H 0.7403 0.5886 0.2778 0.034 Uiso 1 1 calc R

loop_
_atom_site_aniso_label
_atom_site_aniso_U_11
_atom_site_aniso_U_22
_atom_site_aniso_U_33
_atom_site_aniso_U_23
_atom_site_aniso_U_13
_atom_site_aniso_U_12
C22 0.0176(10) 0.0120(9) 0.0197(10) 0.0002(8) 0.0014(8) -0.0041(8)
C36 0.0163(10) 0.0111(9) 0.0237(11) -0.0023(8) 0.0028(8) 0.0006(8)
C23 0.0227(10) 0.0120(9) 0.0209(10) 0.0012(8) 0.0026(8) -0.0045(8)
C28 0.0248(11) 0.0146(9) 0.0192(10) 0.0014(8) 0.0007(8) -0.0073(8)
C19 0.0182(10) 0.0104(9) 0.0221(10) -0.0013(8) 0.0005(8) -0.0041(8)
C21 0.0154(9) 0.0140(9) 0.0241(10) -0.0029(8) 0.0026(8) -0.0020(8)
C35 0.0165(10) 0.0095(9) 0.0241(11) 0.0013(8) 0.0005(8) -0.0049(8)
C34 0.0165(10) 0.0112(9) 0.0258(11) 0.0015(8) -0.0005(8) -0.0061(8)
C20 0.0165(9) 0.0153(9) 0.0220(10) -0.0002(8) -0.0024(8) -0.0006(8)
C29 0.0202(10) 0.0146(9) 0.0221(10) 0.0043(8) -0.0015(8) -0.0062(8)
C17 0.0139(9) 0.0192(10) 0.0229(11) -0.0018(8) 0.0002(8) -0.0029(8)
C32 0.0187(10) 0.0158(10) 0.0401(13) 0.0018(9) -0.0012(9) -0.0021(9)
C18 0.0180(10) 0.0169(10) 0.0208(10) 0.0008(8) 0.0019(8) -0.0017(8)
C16 0.0209(10) 0.0181(10) 0.0262(11) -0.0030(9) -0.0005(9) 0.0008(9)
C24 0.0270(11) 0.0176(10) 0.0217(11) 0.0013(9) 0.0022(9) -0.0010(9)
C25 0.0354(12) 0.0205(11) 0.0241(11) -0.0039(9) 0.0062(10) -0.0015(10)
C31 0.0222(11) 0.0207(11) 0.0396(13) 0.0126(10) -0.0085(10) -0.0024(9)
C13 0.0192(10) 0.0184(10) 0.0222(10) -0.0013(8) 0.0022(8) -0.0020(9)
C33 0.0206(11) 0.0152(10) 0.0305(12) 0.0005(9) -0.0009(9) -0.0025(9)
C14 0.0263(11) 0.0256(11) 0.0182(10) -0.0001(9) 0.0017(9) -0.0035(9)
C2 0.0259(11) 0.0243(11) 0.0242(11) -0.0024(9) 0.0068(9) -0.0035(9)
C27 0.0331(12) 0.0246(11) 0.0206(11) 0.0034(9) -0.0053(9) -0.0065(10)
C12 0.0235(11) 0.0201(10) 0.0187(10) 0.0037(8) 0.0058(8) -0.0007(9)
N1 0.0227(9) 0.0215(9) 0.0188(9) -0.0039(7) 0.0033(7) 0.0005(7)
C11 0.0276(12) 0.0239(11) 0.0210(11) 0.0002(9) 0.0045(9) 0.0000(9)
C4 0.0426(13) 0.0294(12) 0.0196(11) -0.0059(10) 0.0053(10) -0.0109(11)
C26 0.0408(13) 0.0262(11) 0.0179(11) -0.0033(9) 0.0024(10) -0.0081(10)
C7 0.0284(11) 0.0184(10) 0.0182(10) 0.0020(8) 0.0083(9) -0.0007(9)
C15 0.0259(11) 0.0210(10) 0.0246(11) 0.0038(9) -0.0014(9) -0.0014(9)
C30 0.0292(12) 0.0232(11) 0.0287(12) 0.0065(10) -0.0058(9) -0.0079(10)
C1 0.0247(11) 0.0207(10) 0.0173(10) 0.0001(8) 0.0051(8) -0.0045(9)
C8 0.0375(13) 0.0235(11) 0.0233(11) 0.0025(9) 0.0101(10) 0.0051(10)
C10 0.0279(12) 0.0309(12) 0.0229(11) 0.0067(10) 0.0014(9) -0.0018(10)
C6 0.0296(11) 0.0184(10) 0.0171(10) 0.0010(8) 0.0081(9) -0.0037(9)
C5 0.0393(13) 0.0216(11) 0.0216(11) -0.0016(9) 0.0107(10) -0.0024(10)
C9 0.0309(12) 0.0290(12) 0.0285(12) 0.0092(10) 0.0039(10) 0.0081(10)
C3 0.0299(12) 0.0336(12) 0.0214(11) 0.0004(10) 0.0011(9) -0.0099(10)

loop_
_atom_type_symbol
_atom_type_description
_atom_type_scat_dispersion_real
_atom_type_scat_dispersion_imag
_atom_type_scat_source
C C 0.0033 0.0016 'International Tables Vol C Tables 4.2.6.8 and 6.1.1.4'
H H 0.0000 0.0000 'International Tables Vol C Tables 4.2.6.8 and 6.1.1.4'
N N 0.0061 0.0033 'International Tables Vol C Tables 4.2.6.8 and 6.1.1.4'

loop_
_geom_angle_atom_site_label_1
_geom_angle_atom_site_label_2
_geom_angle_atom_site_label_3
_geom_angle
C21 C22 C23 121.72(17)
C21 C22 C35 118.48(17)
C35 C22 C23 119.74(17)
C19 C36 H36 118.8
C19 C36 C35 122.47(18)
C35 C36 H36 118.8
C28 C23 C22 119.90(17)
C24 C23 C22 121.14(18)
C24 C23 C28 118.91(18)
C23 C28 C29 120.40(17)
C23 C28 C27 118.21(18)
C27 C28 C29 121.38(18)
C36 C19 C20 118.20(18)
C36 C19 C17 120.80(17)
C20 C19 C17 120.84(17)
C22 C21 H21 119.1
C20 C21 C22 121.85(17)
C20 C21 H21 119.1
C22 C35 C34 120.35(18)
C36 C35 C22 118.35(17)
C36 C35 C34 121.25(17)
C29 C34 C35 119.63(17)
C33 C34 C35 121.86(18)
C33 C34 C29 118.51(18)
C19 C20 H20 119.7
C21 C20 C19 120.57(18)
C21 C20 H20 119.7
C34 C29 C28 119.70(17)
C30 C29 C28 121.76(19)
C30 C29 C34 118.46(19)
C18 C17 C19 121.54(17)
C18 C17 C16 118.39(18)
C16 C17 C19 120.02(17)
C31 C32 H32 120.0
C33 C32 H32 120.0
C33 C32 C31 119.9(2)
C17 C18 H18 119.7
C13 C18 C17 120.69(18)
C13 C18 H18 119.7
C17 C16 H16 119.7
C15 C16 C17 120.65(19)
C15 C16 H16 119.7
C23 C24 H24 119.2
C25 C24 C23 121.64(19)
C25 C24 H24 119.2
C24 C25 H25 120.1
C24 C25 C26 119.7(2)
C26 C25 H25 120.1
C32 C31 H31 120.1
C30 C31 C32 119.8(2)
C30 C31 H31 120.1
C18 C13 N1 119.49(17)
C14 C13 C18 120.35(18)
C14 C13 N1 120.15(17)
C34 C33 H33 119.2
C32 C33 C34 121.5(2)
C32 C33 H33 119.2
C13 C14 H14 120.4
C15 C14 C13 119.12(19)
C15 C14 H14 120.4
C1 C2 H2 121.2
C3 C2 H2 121.2
C3 C2 C1 117.6(2)
C28 C27 H27 119.2
C26 C27 C28 121.7(2)
C26 C27 H27 119.2
N1 C12 C7 108.90(17)
C11 C12 N1 129.41(18)
C11 C12 C7 121.65(19)
C12 N1 C13 125.31(16)
C12 N1 C1 108.31(16)
C1 N1 C13 125.99(17)
C12 C11 H11 121.2
C10 C11 C12 117.56(19)
C10 C11 H11 121.2
C5 C4 H4 119.6
C5 C4 C3 120.7(2)
C3 C4 H4 119.6
C25 C26 H26 120.1
C27 C26 C25 119.80(19)
C27 C26 H26 120.1
C12 C7 C6 106.92(18)
C8 C7 C12 119.26(19)
C8 C7 C6 133.75(19)
C16 C15 C14 120.78(19)
C16 C15 H15 119.6
C14 C15 H15 119.6
C29 C30 H30 119.2
C31 C30 C29 121.6(2)
C31 C30 H30 119.2
C2 C1 N1 129.59(18)
C2 C1 C6 121.66(19)
N1 C1 C6 108.71(17)
C7 C8 H8 120.4
C9 C8 C7 119.2(2)
C9 C8 H8 120.4
C11 C10 H10 119.2
C11 C10 C9 121.5(2)
C9 C10 H10 119.2
C1 C6 C7 107.16(17)
C5 C6 C7 133.5(2)
C5 C6 C1 119.4(2)
C4 C5 C6 119.2(2)
C4 C5 H5 120.4
C6 C5 H5 120.4
C8 C9 C10 120.8(2)
C8 C9 H9 119.6
C10 C9 H9 119.6
C2 C3 C4 121.4(2)
C2 C3 H3 119.3
C4 C3 H3 119.3

loop_
_geom_bond_atom_site_label_1
_geom_bond_atom_site_label_2
_geom_bond_distance
C22 C23 1.466(3)
C22 C21 1.405(3)
C22 C35 1.413(3)
C36 H36 0.9300
C36 C19 1.382(3)
C36 C35 1.411(3)
C23 C28 1.409(3)
C23 C24 1.405(3)
C28 C29 1.464(3)
C28 C27 1.413(3)
C19 C20 1.403(3)
C19 C17 1.481(3)
C21 H21 0.9300
C21 C20 1.370(3)
C35 C34 1.466(3)
C34 C29 1.417(3)
C34 C33 1.405(3)
C20 H20 0.9300
C29 C30 1.405(3)
C17 C18 1.396(3)
C17 C16 1.400(3)
C32 H32 0.9300
C32 C31 1.390(3)
C32 C33 1.374(3)
C18 H18 0.9300
C18 C13 1.394(3)
C16 H16 0.9300
C16 C15 1.387(3)
C24 H24 0.9300
C24 C25 1.374(3)
C25 H25 0.9300
C25 C26 1.393(3)
C31 H31 0.9300
C31 C30 1.372(3)
C13 C14 1.391(3)
C13 N1 1.422(2)
C33 H33 0.9300
C14 H14 0.9300
C14 C15 1.387(3)
C2 H2 0.9300
C2 C1 1.390(3)
C2 C3 1.383(3)
C27 H27 0.9300
C27 C26 1.373(3)
C12 N1 1.398(3)
C12 C11 1.394(3)
C12 C7 1.412(3)
N1 C1 1.399(2)
C11 H11 0.9300
C11 C10 1.383(3)
C4 H4 0.9300
C4 C5 1.377(3)
C4 C3 1.401(3)
C26 H26 0.9300
C7 C8 1.395(3)
C7 C6 1.439(3)
C15 H15 0.9300
C30 H30 0.9300
C1 C6 1.412(3)
C8 H8 0.9300
C8 C9 1.379(3)
C10 H10 0.9300
C10 C9 1.397(3)
C6 C5 1.393(3)
C5 H5 0.9300
C9 H9 0.9300
C3 H3 0.9300

loop_
_geom_torsion_atom_site_label_1
_geom_torsion_atom_site_label_2
_geom_torsion_atom_site_label_3
_geom_torsion_atom_site_label_4
_geom_torsion
C22 C23 C28 C29 0.8(3)
C22 C23 C28 C27 -177.72(17)
C22 C23 C24 C25 177.41(18)
C22 C21 C20 C19 -0.3(3)
C22 C35 C34 C29 -2.4(3)
C22 C35 C34 C33 177.08(16)
C36 C19 C20 C21 -2.0(3)
C36 C19 C17 C18 -38.5(3)
C36 C19 C17 C16 138.95(19)
C36 C35 C34 C29 179.98(17)
C36 C35 C34 C33 -0.5(3)
C23 C22 C21 C20 -175.06(17)
C23 C22 C35 C36 175.73(16)
C23 C22 C35 C34 -1.9(3)
C23 C28 C29 C34 -5.2(3)
C23 C28 C29 C30 178.12(17)
C23 C28 C27 C26 0.0(3)
C23 C24 C25 C26 0.6(3)
C28 C23 C24 C25 -0.1(3)
C28 C29 C30 C31 174.11(18)
C28 C27 C26 C25 0.5(3)
C19 C36 C35 C22 -0.9(3)
C19 C36 C35 C34 176.79(17)
C19 C17 C18 C13 176.17(17)
C19 C17 C16 C15 -176.35(18)
C21 C22 C23 C28 179.86(17)
C21 C22 C23 C24 2.4(3)
C21 C22 C35 C36 -1.5(3)
C21 C22 C35 C34 -179.18(16)
C35 C22 C23 C28 2.7(3)
C35 C22 C23 C24 -174.74(17)
C35 C22 C21 C20 2.1(3)
C35 C36 C19 C20 2.6(3)
C35 C36 C19 C17 -172.79(17)
C35 C34 C29 C28 5.9(3)
C35 C34 C29 C30 -177.27(17)
C35 C34 C33 C32 179.12(17)
C34 C29 C30 C31 -2.6(3)
C20 C19 C17 C18 146.19(18)
C20 C19 C17 C16 -36.3(3)
C29 C28 C27 C26 -178.53(18)
C29 C34 C33 C32 -1.4(3)
C17 C19 C20 C21 173.40(17)
C17 C18 C13 C14 0.2(3)
C17 C18 C13 N1 -178.69(17)
C17 C16 C15 C14 0.1(3)
C32 C31 C30 C29 0.0(3)
C18 C17 C16 C15 1.2(3)
C18 C13 C14 C15 1.1(3)
C18 C13 N1 C12 55.4(3)
C18 C13 N1 C1 -132.6(2)
C16 C17 C18 C13 -1.3(3)
C24 C23 C28 C29 178.34(17)
C24 C23 C28 C27 -0.2(3)
C24 C25 C26 C27 -0.7(3)
C31 C32 C33 C34 -1.2(3)
C13 C14 C15 C16 -1.3(3)
C13 N1 C1 C2 8.7(3)
C13 N1 C1 C6 -173.74(17)
C33 C34 C29 C28 -173.58(16)
C33 C34 C29 C30 3.2(3)
C33 C32 C31 C30 1.9(3)
C14 C13 N1 C12 -123.4(2)
C14 C13 N1 C1 48.5(3)
C2 C1 C6 C7 177.88(18)
C2 C1 C6 C5 -1.5(3)
C27 C28 C29 C34 173.30(18)
C27 C28 C29 C30 -3.4(3)
C12 N1 C1 C2 -178.2(2)
C12 N1 C1 C6 -0.7(2)
C12 C11 C10 C9 0.3(3)
C12 C7 C8 C9 0.5(3)
C12 C7 C6 C1 0.5(2)
C12 C7 C6 C5 179.7(2)
N1 C13 C14 C15 -179.99(18)
N1 C12 C11 C10 177.32(19)
N1 C12 C7 C8 -178.18(17)
N1 C12 C7 C6 -0.9(2)
N1 C1 C6 C7 0.1(2)
N1 C1 C6 C5 -179.24(17)
C11 C12 N1 C13 -3.5(3)
C11 C12 N1 C1 -176.7(2)
C11 C12 C7 C8 -0.3(3)
C11 C12 C7 C6 176.98(18)
C11 C10 C9 C8 -0.1(3)
C7 C12 N1 C13 174.10(17)
C7 C12 N1 C1 1.0(2)
C7 C12 C11 C10 -0.1(3)
C7 C8 C9 C10 -0.3(3)
C7 C6 C5 C4 -177.8(2)
C1 C2 C3 C4 0.3(3)
C1 C6 C5 C4 1.3(3)
C8 C7 C6 C1 177.2(2)
C8 C7 C6 C5 -3.6(4)
C6 C7 C8 C9 -175.9(2)
C5 C4 C3 C2 -0.4(3)
C3 C2 C1 N1 177.91(19)
C3 C2 C1 C6 0.7(3)
C3 C4 C5 C6 -0.4(3)
